data_7016408
loop_
_publ_author_name
'Salah, Abderrahmen B.'
'Zargarian, Davit'

_publ_section_title
;
 The impact of P-substituents on the structures, spectroscopic
 properties, and reactivities of POCOP-type pincer complexes of
 nickel(ii).
;
_journal_issue 35
_journal_name_full 'Dalton transactions (Cambridge, England : 2003)'
_journal_page_first 8977
_journal_page_last 8985
_journal_paper_doi 10.1039/c1dt10381d
_journal_volume 40
_journal_year 2011
_chemical_compound_source 'Synthesized by the authors. See text'
_chemical_formula_moiety 'C31 H23 N Ni O2 P2'
_chemical_formula_sum 'C31 H23 N Ni O2 P2'
_chemical_formula_weight 562.15
_chemical_name_systematic
;
?
;
_space_group_IT_number 14
_symmetry_cell_setting monoclinic
_symmetry_space_group_name_Hall '-P 2ybc'
_symmetry_space_group_name_H-M 'P 1 21/c 1'
_atom_sites_solution_hydrogens geom
_atom_sites_solution_primary direct
_atom_sites_solution_secondary difmap
_audit_creation_method SHELXL-97
_cell_angle_alpha 90.00
_cell_angle_beta 90.3050(10)
_cell_angle_gamma 90.00
_cell_formula_units_Z 8
_cell_length_a 28.9769(4)
_cell_length_b 10.4287(2)
_cell_length_c 17.1986(3)
_cell_measurement_reflns_used 11097
_cell_measurement_temperature 150
_cell_measurement_theta_max 71.76
_cell_measurement_theta_min 3.05
_cell_volume 5197.20(15)
_computing_cell_refinement 'SAINT V7.68A(Bruker AXS, 2009)'
_computing_data_collection 'APEX2 (Bruker AXS, 2009)'
_computing_data_reduction 'SAINT V7.68A(Bruker AXS, 2009)'
_computing_molecular_graphics 'SHELXTL v6.12 (Bruker AXS, 2001)'
_computing_publication_material 'UdMX (Maris, 2004)'
_computing_structure_refinement 'SHELXL97 (Sheldrick, 2008)'
_computing_structure_solution 'SHELXS97 (Sheldrick, 2008)'
_diffrn_ambient_temperature 150(2)
_diffrn_detector_area_resol_mean 8.3
_diffrn_measured_fraction_theta_full 0.967
_diffrn_measured_fraction_theta_max 0.967
_diffrn_measurement_device_type 'FR591 generator'
_diffrn_measurement_method \w
_diffrn_radiation_monochromator 'Helios optics'
_diffrn_radiation_source 'Rotating Anode'
_diffrn_radiation_type CuK\a
_diffrn_radiation_wavelength 1.54178
_diffrn_reflns_av_R_equivalents 0.068
_diffrn_reflns_av_sigmaI/netI 0.0443
_diffrn_reflns_limit_h_max 35
_diffrn_reflns_limit_h_min -35
_diffrn_reflns_limit_k_max 12
_diffrn_reflns_limit_k_min -12
_diffrn_reflns_limit_l_max 19
_diffrn_reflns_limit_l_min -16
_diffrn_reflns_number 70201
_diffrn_reflns_theta_full 72.71
_diffrn_reflns_theta_max 72.71
_diffrn_reflns_theta_min 1.52
_exptl_absorpt_coefficient_mu 2.479
_exptl_absorpt_correction_T_max 0.7613
_exptl_absorpt_correction_T_min 0.4861
_exptl_absorpt_correction_type multi-scan
_exptl_absorpt_process_details 'Sadabs (Sheldrick, 1996)'
_exptl_crystal_colour yellow
_exptl_crystal_density_diffrn 1.437
_exptl_crystal_density_method 'not measured'
_exptl_crystal_description block
_exptl_crystal_F_000 2320
_exptl_crystal_size_max 0.28
_exptl_crystal_size_mid 0.21
_exptl_crystal_size_min 0.11
_refine_diff_density_max 1.104
_refine_diff_density_min -0.553
_refine_diff_density_rms 0.105
_refine_ls_extinction_method none
_refine_ls_goodness_of_fit_ref 0.937
_refine_ls_hydrogen_treatment constr
_refine_ls_matrix_type full
_refine_ls_number_parameters 667
_refine_ls_number_reflns 9992
_refine_ls_number_restraints 0
_refine_ls_restrained_S_all 0.937
_refine_ls_R_factor_all 0.0660
_refine_ls_R_factor_gt 0.0475
_refine_ls_shift/su_max 0.001
_refine_ls_shift/su_mean 0.000
_refine_ls_structure_factor_coef Fsqd
_refine_ls_weighting_details 'calc w=1/[\s^2^(Fo^2^)+(0.0790P)^2^] where P=(Fo^2^+2Fc^2^)/3'
_refine_ls_weighting_scheme calc
_refine_ls_wR_factor_gt 0.1198
_refine_ls_wR_factor_ref 0.1271
_reflns_number_gt 7045
_reflns_number_total 9992
_reflns_threshold_expression I>2\s(I)
_cod_data_source_file c1dt10381d.txt
_cod_data_source_block salah7
_cod_depositor_comments
;
The following automatic conversions were performed:

'_symmetry_cell_setting' value 'Monoclinic' changed to 'monoclinic'
according to /home/saulius/struct/CIF-dictionaries/cif_core.dic
dictionary named 'cif_core.dic' version 2.4.1 from
2010-06-29.

'_geom_bond_publ_flag' value 'Y' changed to 'y'
according to /home/saulius/struct/CIF-dictionaries/cif_core.dic
dictionary named 'cif_core.dic' version 2.4.1 from 2010-06-29 (86
times).

'_geom_angle_publ_flag' value 'Y' changed to 'y' according
to /home/saulius/struct/CIF-dictionaries/cif_core.dic dictionary
named 'cif_core.dic' version 2.4.1 from 2010-06-29 (130
times).

'_geom_torsion_publ_flag' value 'Y' changed to 'y' according
to /home/saulius/struct/CIF-dictionaries/cif_core.dic dictionary
named 'cif_core.dic' version 2.4.1 from 2010-06-29 (204 times).

Automatic conversion script
Id: cif_fix_values 1715 2011-07-08 13:25:40Z adriana 
;
_cod_original_sg_symbol_H-M P21/c
_cod_database_code 7016408

loop_
_symmetry_equiv_pos_as_xyz
'x, y, z'
'-x, y+1/2, -z+1/2'
'-x, -y, -z'
'x, -y-1/2, z-1/2'

loop_
_atom_site_label
_atom_site_type_symbol
_atom_site_fract_x
_atom_site_fract_y
_atom_site_fract_z
_atom_site_U_iso_or_equiv
_atom_site_adp_type
_atom_site_occupancy
_atom_site_symmetry_multiplicity
_atom_site_calc_flag
_atom_site_refinement_flags
Ni1 Ni 0.386592(15) 0.56760(4) 0.36235(3) 0.02170(12) Uani 1 1 d .
P11 P 0.44757(2) 0.49747(6) 0.30649(4) 0.02195(15) Uani 1 1 d .
P12 P 0.32161(2) 0.58145(7) 0.42098(4) 0.02439(16) Uani 1 1 d .
O11 O 0.44607(6) 0.33970(18) 0.31233(11) 0.0265(4) Uani 1 1 d .
O12 O 0.30225(7) 0.43412(19) 0.43237(12) 0.0341(5) Uani 1 1 d .
N11 N 0.40999(10) 0.8496(2) 0.34731(16) 0.0427(7) Uani 1 1 d .
C11 C 0.37490(9) 0.3901(3) 0.37315(15) 0.0233(6) Uani 1 1 d .
C12 C 0.40610(9) 0.2965(3) 0.34959(15) 0.0226(5) Uani 1 1 d .
C13 C 0.39954(10) 0.1667(3) 0.36045(16) 0.0287(6) Uani 1 1 d .
H13 H 0.4221 0.1063 0.3442 0.034 Uiso 1 1 calc R
C14 C 0.35901(11) 0.1268(3) 0.39586(17) 0.0345(7) Uani 1 1 d .
H14 H 0.3538 0.0378 0.4040 0.041 Uiso 1 1 calc R
C15 C 0.32572(11) 0.2151(3) 0.41975(18) 0.0344(7) Uani 1 1 d .
H15 H 0.2978 0.1876 0.4432 0.041 Uiso 1 1 calc R
C16 C 0.33466(10) 0.3431(3) 0.40816(16) 0.0267(6) Uani 1 1 d .
C111 C 0.45242(9) 0.5257(3) 0.20344(15) 0.0243(6) Uani 1 1 d .
C112 C 0.44165(10) 0.4316(3) 0.14870(17) 0.0320(7) Uani 1 1 d .
H112 H 0.4335 0.3477 0.1651 0.038 Uiso 1 1 calc R
C113 C 0.44287(11) 0.4614(3) 0.07022(18) 0.0395(8) Uani 1 1 d .
H113 H 0.4351 0.3977 0.0329 0.047 Uiso 1 1 calc R
C114 C 0.45522(10) 0.5823(3) 0.04560(18) 0.0371(7) Uani 1 1 d .
H114 H 0.4559 0.6016 -0.0084 0.045 Uiso 1 1 calc R
C115 C 0.46672(10) 0.6756(3) 0.09964(18) 0.0365(7) Uani 1 1 d .
H115 H 0.4757 0.7586 0.0828 0.044 Uiso 1 1 calc R
C116 C 0.46503(10) 0.6476(3) 0.17851(17) 0.0314(6) Uani 1 1 d .
H116 H 0.4725 0.7120 0.2156 0.038 Uiso 1 1 calc R
C121 C 0.50345(9) 0.5368(3) 0.34684(16) 0.0247(6) Uani 1 1 d .
C122 C 0.54349(9) 0.5019(3) 0.30774(17) 0.0287(6) Uani 1 1 d .
H122 H 0.5417 0.4617 0.2582 0.034 Uiso 1 1 calc R
C123 C 0.58619(10) 0.5266(3) 0.34217(19) 0.0369(7) Uani 1 1 d .
H123 H 0.6137 0.5022 0.3163 0.044 Uiso 1 1 calc R
C124 C 0.58874(11) 0.5865(3) 0.41386(19) 0.0382(8) Uani 1 1 d .
H124 H 0.6180 0.6033 0.4368 0.046 Uiso 1 1 calc R
C125 C 0.54900(11) 0.6220(3) 0.45229(18) 0.0347(7) Uani 1 1 d .
H125 H 0.5509 0.6628 0.5016 0.042 Uiso 1 1 calc R
C126 C 0.50607(10) 0.5978(3) 0.41861(17) 0.0300(6) Uani 1 1 d .
H126 H 0.4787 0.6229 0.4446 0.036 Uiso 1 1 calc R
C131 C 0.27377(10) 0.6565(3) 0.37067(16) 0.0303(6) Uani 1 1 d .
C132 C 0.25293(12) 0.5908(4) 0.30960(19) 0.0452(9) Uani 1 1 d .
H132 H 0.2632 0.5070 0.2965 0.054 Uiso 1 1 calc R
C133 C 0.21766(13) 0.6464(5) 0.2681(2) 0.0623(12) Uani 1 1 d .
H133 H 0.2035 0.6007 0.2265 0.075 Uiso 1 1 calc R
C134 C 0.20272(13) 0.7674(5) 0.2861(2) 0.0662(13) Uani 1 1 d .
H134 H 0.1781 0.8051 0.2575 0.079 Uiso 1 1 calc R
C135 C 0.22369(14) 0.8349(5) 0.3463(2) 0.0670(13) Uani 1 1 d .
H135 H 0.2138 0.9194 0.3582 0.080 Uiso 1 1 calc R
C136 C 0.25921(12) 0.7785(4) 0.3893(2) 0.0468(9) Uani 1 1 d .
H136 H 0.2733 0.8238 0.4311 0.056 Uiso 1 1 calc R
C141 C 0.32091(9) 0.6438(3) 0.51895(16) 0.0273(6) Uani 1 1 d .
C142 C 0.29388(11) 0.5852(3) 0.57538(19) 0.0406(8) Uani 1 1 d .
H142 H 0.2755 0.5127 0.5625 0.049 Uiso 1 1 calc R
C143 C 0.29388(13) 0.6330(4) 0.6501(2) 0.0547(10) Uani 1 1 d .
H143 H 0.2754 0.5933 0.6886 0.066 Uiso 1 1 calc R
C144 C 0.32048(13) 0.7379(4) 0.6693(2) 0.0556(11) Uani 1 1 d .
H144 H 0.3204 0.7701 0.7210 0.067 Uiso 1 1 calc R
C145 C 0.34714(12) 0.7958(4) 0.6138(2) 0.0497(10) Uani 1 1 d .
H145 H 0.3653 0.8684 0.6271 0.060 Uiso 1 1 calc R
C146 C 0.34772(11) 0.7487(3) 0.53809(18) 0.0383(7) Uani 1 1 d .
H146 H 0.3664 0.7885 0.4998 0.046 Uiso 1 1 calc R
C17 C 0.40042(9) 0.7427(3) 0.35274(16) 0.0277(6) Uani 1 1 d .
Ni2 Ni 0.117312(15) 0.09345(4) 0.64106(3) 0.02057(12) Uani 1 1 d .
P21 P 0.18070(2) 0.11045(7) 0.57876(4) 0.02282(16) Uani 1 1 d .
P22 P 0.05704(2) 0.02131(6) 0.69817(4) 0.02116(15) Uani 1 1 d .
O21 O 0.19438(6) -0.03324(19) 0.54744(12) 0.0295(4) Uani 1 1 d .
O22 O 0.05949(6) -0.13650(18) 0.69254(11) 0.0254(4) Uani 1 1 d .
N21 N 0.10005(9) 0.3768(2) 0.66822(15) 0.0377(6) Uani 1 1 d .
C21 C 0.12691(9) -0.0823(2) 0.62090(15) 0.0210(5) Uani 1 1 d .
C22 C 0.16392(9) -0.1267(3) 0.57674(15) 0.0237(6) Uani 1 1 d .
C23 C 0.17162(10) -0.2538(3) 0.56035(16) 0.0289(6) Uani 1 1 d .
H23 H 0.1975 -0.2798 0.5305 0.035 Uiso 1 1 calc R
C24 C 0.14022(10) -0.3439(3) 0.58895(17) 0.0306(6) Uani 1 1 d .
H24 H 0.1447 -0.4323 0.5779 0.037 Uiso 1 1 calc R
C25 C 0.10261(10) -0.3064(3) 0.63315(16) 0.0272(6) Uani 1 1 d .
H25 H 0.0814 -0.3678 0.6525 0.033 Uiso 1 1 calc R
C26 C 0.09696(9) -0.1776(3) 0.64817(15) 0.0222(6) Uani 1 1 d .
C221 C 0.23189(10) 0.1622(3) 0.63054(16) 0.0282(6) Uani 1 1 d .
C222 C 0.27466(11) 0.1088(3) 0.6143(2) 0.0435(8) Uani 1 1 d .
H222 H 0.2773 0.0431 0.5763 0.052 Uiso 1 1 calc R
C223 C 0.31352(12) 0.1519(4) 0.6539(2) 0.0552(10) Uani 1 1 d .
H223 H 0.3428 0.1150 0.6432 0.066 Uiso 1 1 calc R
C224 C 0.31008(11) 0.2469(4) 0.7082(2) 0.0463(9) Uani 1 1 d .
H224 H 0.3370 0.2768 0.7343 0.056 Uiso 1 1 calc R
C225 C 0.26769(12) 0.2997(4) 0.7254(2) 0.0475(9) Uani 1 1 d .
H225 H 0.2653 0.3647 0.7638 0.057 Uiso 1 1 calc R
C226 C 0.22882(11) 0.2573(3) 0.68628(18) 0.0393(8) Uani 1 1 d .
H226 H 0.1996 0.2939 0.6978 0.047 Uiso 1 1 calc R
C211 C 0.17872(9) 0.2037(3) 0.49060(16) 0.0260(6) Uani 1 1 d .
C212 C 0.16102(11) 0.1494(3) 0.42340(18) 0.0385(7) Uani 1 1 d .
H212 H 0.1531 0.0610 0.4225 0.046 Uiso 1 1 calc R
C213 C 0.15474(12) 0.2236(4) 0.35738(19) 0.0454(9) Uani 1 1 d .
H213 H 0.1427 0.1856 0.3114 0.054 Uiso 1 1 calc R
C214 C 0.16573(11) 0.3509(3) 0.35788(18) 0.0396(8) Uani 1 1 d .
H214 H 0.1617 0.4009 0.3122 0.048 Uiso 1 1 calc R
C215 C 0.18282(11) 0.4071(3) 0.42512(19) 0.0403(8) Uani 1 1 d .
H215 H 0.1901 0.4959 0.4258 0.048 Uiso 1 1 calc R
C216 C 0.18923(11) 0.3334(3) 0.49125(18) 0.0355(7) Uani 1 1 d .
H216 H 0.2009 0.3720 0.5374 0.043 Uiso 1 1 calc R
C231 C 0.05160(9) 0.0509(3) 0.80077(16) 0.0242(6) Uani 1 1 d .
C232 C 0.06075(11) -0.0431(3) 0.85615(17) 0.0338(7) Uani 1 1 d .
H232 H 0.0680 -0.1280 0.8405 0.041 Uiso 1 1 calc R
C233 C 0.05914(12) -0.0117(3) 0.93449(19) 0.0421(8) Uani 1 1 d .
H233 H 0.0653 -0.0758 0.9724 0.050 Uiso 1 1 calc R
C234 C 0.04878(11) 0.1109(3) 0.95807(18) 0.0382(7) Uani 1 1 d .
H234 H 0.0481 0.1313 1.0119 0.046 Uiso 1 1 calc R
C235 C 0.03935(12) 0.2044(3) 0.90305(18) 0.0388(8) Uani 1 1 d .
H235 H 0.0319 0.2890 0.9191 0.047 Uiso 1 1 calc R
C236 C 0.04071(11) 0.1746(3) 0.82445(17) 0.0330(7) Uani 1 1 d .
H236 H 0.0342 0.2388 0.7868 0.040 Uiso 1 1 calc R
C241 C 0.00168(9) 0.0614(3) 0.65655(16) 0.0239(6) Uani 1 1 d .
C246 C -0.03892(9) 0.0397(3) 0.69764(17) 0.0274(6) Uani 1 1 d .
H246 H -0.0378 0.0031 0.7482 0.033 Uiso 1 1 calc R
C245 C -0.08095(10) 0.0722(3) 0.66392(18) 0.0337(7) Uani 1 1 d .
H245 H -0.1087 0.0584 0.6917 0.040 Uiso 1 1 calc R
C244 C -0.08259(11) 0.1245(3) 0.59000(19) 0.0384(8) Uani 1 1 d .
H244 H -0.1115 0.1472 0.5676 0.046 Uiso 1 1 calc R
C243 C -0.04262(11) 0.1438(3) 0.54866(18) 0.0356(7) Uani 1 1 d .
H243 H -0.0441 0.1778 0.4975 0.043 Uiso 1 1 calc R
C242 C -0.00004(10) 0.1134(3) 0.58194(16) 0.0302(6) Uani 1 1 d .
H242 H 0.0276 0.1281 0.5539 0.036 Uiso 1 1 calc R
C27 C 0.10680(9) 0.2691(3) 0.65803(15) 0.0256(6) Uani 1 1 d .

loop_
_atom_site_aniso_label
_atom_site_aniso_U_11
_atom_site_aniso_U_22
_atom_site_aniso_U_33
_atom_site_aniso_U_23
_atom_site_aniso_U_13
_atom_site_aniso_U_12
Ni1 0.0185(2) 0.0217(2) 0.0249(3) -0.00101(17) 0.00097(18) -0.00020(18)
P11 0.0189(3) 0.0216(4) 0.0253(4) -0.0010(3) 0.0004(3) 0.0005(3)
P12 0.0190(3) 0.0280(4) 0.0261(4) -0.0015(3) 0.0018(3) 0.0000(3)
O11 0.0206(10) 0.0237(10) 0.0353(12) 0.0002(8) 0.0019(8) 0.0016(8)
O12 0.0252(11) 0.0310(12) 0.0460(14) -0.0018(9) 0.0120(9) -0.0022(8)
N11 0.0555(18) 0.0262(15) 0.0464(18) 0.0003(12) 0.0111(13) -0.0014(13)
C11 0.0230(14) 0.0259(14) 0.0210(15) -0.0004(10) -0.0033(11) 0.0002(11)
C12 0.0219(13) 0.0247(14) 0.0212(14) 0.0010(10) -0.0035(10) -0.0007(11)
C13 0.0285(15) 0.0280(15) 0.0294(17) 0.0003(11) -0.0035(12) 0.0017(11)
C14 0.0403(18) 0.0235(15) 0.0398(19) 0.0050(12) 0.0009(14) -0.0056(13)
C15 0.0357(17) 0.0303(16) 0.0374(18) 0.0020(12) 0.0065(13) -0.0087(13)
C16 0.0260(14) 0.0272(15) 0.0270(16) -0.0013(11) -0.0004(11) -0.0017(11)
C111 0.0156(12) 0.0314(15) 0.0259(16) -0.0018(11) -0.0024(10) 0.0025(11)
C112 0.0324(16) 0.0286(16) 0.0351(18) -0.0037(12) -0.0042(13) 0.0026(12)
C113 0.0435(19) 0.044(2) 0.0306(19) -0.0123(14) -0.0056(14) 0.0086(15)
C114 0.0326(17) 0.055(2) 0.0242(17) 0.0024(13) 0.0013(13) 0.0111(15)
C115 0.0315(17) 0.046(2) 0.0325(19) 0.0062(13) 0.0003(13) -0.0062(14)
C116 0.0301(16) 0.0334(17) 0.0308(17) 0.0008(12) -0.0020(12) -0.0068(13)
C121 0.0245(14) 0.0233(14) 0.0264(15) 0.0027(10) -0.0018(11) 0.0002(11)
C122 0.0241(14) 0.0278(15) 0.0341(17) 0.0010(11) 0.0006(12) 0.0000(11)
C123 0.0205(14) 0.0394(18) 0.051(2) 0.0061(14) -0.0051(13) 0.0025(13)
C124 0.0291(16) 0.0393(18) 0.046(2) 0.0112(14) -0.0160(14) -0.0077(13)
C125 0.0400(18) 0.0361(17) 0.0279(17) 0.0043(12) -0.0107(13) -0.0051(14)
C126 0.0318(16) 0.0318(16) 0.0263(16) 0.0023(11) -0.0031(12) -0.0006(12)
C131 0.0229(14) 0.0433(18) 0.0246(16) 0.0024(12) 0.0015(11) -0.0003(12)
C132 0.0396(19) 0.063(2) 0.033(2) 0.0023(15) -0.0072(15) -0.0100(17)
C133 0.039(2) 0.103(4) 0.045(2) 0.016(2) -0.0146(17) -0.011(2)
C134 0.034(2) 0.127(4) 0.038(2) 0.023(2) -0.0062(16) 0.016(2)
C135 0.058(3) 0.090(3) 0.052(3) 0.011(2) 0.004(2) 0.044(2)
C136 0.042(2) 0.058(2) 0.040(2) -0.0005(16) -0.0051(15) 0.0198(17)
C141 0.0213(14) 0.0347(16) 0.0260(16) -0.0006(11) -0.0015(11) 0.0076(12)
C142 0.0362(18) 0.049(2) 0.037(2) 0.0017(14) 0.0054(14) 0.0026(15)
C143 0.052(2) 0.079(3) 0.033(2) 0.0032(18) 0.0141(16) 0.010(2)
C144 0.044(2) 0.090(3) 0.033(2) -0.0189(19) -0.0033(16) 0.019(2)
C145 0.0332(18) 0.070(3) 0.045(2) -0.0264(18) -0.0035(15) 0.0015(17)
C146 0.0326(17) 0.048(2) 0.0346(18) -0.0109(14) 0.0025(13) -0.0026(14)
C17 0.0264(15) 0.0279(16) 0.0289(16) 0.0007(11) 0.0019(11) 0.0046(11)
Ni2 0.0190(2) 0.0197(2) 0.0230(3) 0.00013(17) 0.00056(18) -0.00024(17)
P21 0.0184(3) 0.0255(4) 0.0246(4) 0.0004(3) 0.0007(3) -0.0008(3)
P22 0.0200(3) 0.0206(3) 0.0229(4) 0.0009(2) 0.0007(3) -0.0004(3)
O21 0.0245(10) 0.0270(11) 0.0371(12) -0.0016(8) 0.0079(8) -0.0002(8)
O22 0.0232(10) 0.0224(10) 0.0307(11) 0.0011(8) 0.0044(8) -0.0001(8)
N21 0.0481(17) 0.0246(14) 0.0404(16) 0.0001(11) 0.0030(12) 0.0018(12)
C21 0.0183(13) 0.0233(14) 0.0212(14) 0.0022(10) -0.0044(10) -0.0015(10)
C22 0.0241(14) 0.0242(14) 0.0229(15) 0.0001(10) -0.0020(11) 0.0000(11)
C23 0.0290(15) 0.0265(15) 0.0313(16) -0.0025(11) 0.0016(12) 0.0044(12)
C24 0.0367(17) 0.0212(15) 0.0338(17) -0.0021(11) -0.0029(13) 0.0050(12)
C25 0.0307(15) 0.0254(15) 0.0256(16) 0.0017(11) -0.0033(12) -0.0018(11)
C26 0.0209(13) 0.0261(14) 0.0195(14) 0.0000(10) -0.0040(10) -0.0006(10)
C221 0.0238(14) 0.0326(16) 0.0281(16) 0.0062(11) -0.0007(11) -0.0024(12)
C222 0.0277(17) 0.052(2) 0.051(2) -0.0048(16) -0.0063(15) 0.0034(15)
C223 0.0231(17) 0.071(3) 0.071(3) 0.003(2) -0.0108(17) 0.0051(17)
C224 0.0335(18) 0.054(2) 0.052(2) 0.0145(17) -0.0199(16) -0.0120(16)
C225 0.044(2) 0.054(2) 0.044(2) -0.0043(16) -0.0154(16) -0.0108(17)
C226 0.0305(17) 0.046(2) 0.041(2) -0.0050(14) -0.0090(13) -0.0030(14)
C211 0.0155(13) 0.0335(16) 0.0289(16) 0.0011(11) -0.0010(11) -0.0014(11)
C212 0.0438(19) 0.0354(18) 0.0364(19) -0.0003(13) -0.0062(14) -0.0090(14)
C213 0.048(2) 0.059(2) 0.0289(19) 0.0025(15) -0.0116(15) -0.0058(17)
C214 0.0343(17) 0.053(2) 0.0312(18) 0.0124(14) -0.0017(13) 0.0019(15)
C215 0.045(2) 0.0341(18) 0.042(2) 0.0090(13) -0.0001(15) -0.0017(14)
C216 0.0394(18) 0.0349(17) 0.0321(18) 0.0012(12) -0.0041(13) -0.0053(13)
C231 0.0191(13) 0.0279(15) 0.0256(15) 0.0021(11) -0.0010(10) -0.0008(11)
C232 0.0405(18) 0.0298(16) 0.0310(18) 0.0041(12) -0.0024(13) 0.0020(13)
C233 0.052(2) 0.046(2) 0.0282(18) 0.0119(14) -0.0030(14) 0.0021(16)
C234 0.0436(19) 0.049(2) 0.0220(17) -0.0038(13) 0.0002(13) -0.0048(15)
C235 0.050(2) 0.0366(18) 0.0299(18) -0.0061(13) 0.0038(14) 0.0029(15)
C236 0.0417(18) 0.0308(16) 0.0266(17) 0.0007(12) 0.0016(13) 0.0044(13)
C241 0.0242(14) 0.0228(14) 0.0248(15) -0.0009(10) -0.0023(11) -0.0013(11)
C246 0.0257(14) 0.0278(15) 0.0287(16) -0.0019(11) -0.0010(11) -0.0008(11)
C245 0.0217(15) 0.0389(18) 0.0404(19) -0.0049(13) -0.0042(12) -0.0010(12)
C244 0.0326(17) 0.0352(18) 0.047(2) -0.0080(14) -0.0194(15) 0.0025(13)
C243 0.0404(18) 0.0388(18) 0.0275(17) 0.0007(12) -0.0123(13) 0.0007(14)
C242 0.0327(16) 0.0325(16) 0.0255(16) 0.0004(11) -0.0025(12) -0.0012(12)
C27 0.0234(14) 0.0317(16) 0.0216(15) 0.0022(11) -0.0003(10) -0.0032(11)

loop_
_atom_type_symbol
_atom_type_description
_atom_type_scat_dispersion_real
_atom_type_scat_dispersion_imag
_atom_type_scat_source
C C 0.0181 0.0091 'International Tables Vol C Tables 4.2.6.8 and 6.1.1.4'
H H 0.0000 0.0000 'International Tables Vol C Tables 4.2.6.8 and 6.1.1.4'
N N 0.0311 0.0180 'International Tables Vol C Tables 4.2.6.8 and 6.1.1.4'
O O 0.0492 0.0322 'International Tables Vol C Tables 4.2.6.8 and 6.1.1.4'
P P 0.2955 0.4335 'International Tables Vol C Tables 4.2.6.8 and 6.1.1.4'
Ni Ni -3.0029 0.5091 'International Tables Vol C Tables 4.2.6.8 and 6.1.1.4'

loop_
_geom_angle_atom_site_label_1
_geom_angle_atom_site_label_2
_geom_angle_atom_site_label_3
_geom_angle
_geom_angle_publ_flag
C17 NI1 C11 177.92(12) y
C17 NI1 P11 96.64(9) y
C11 NI1 P11 81.87(9) y
C17 NI1 P12 99.45(9) y
C11 NI1 P12 82.05(9) y
P11 NI1 P12 163.92(3) y
O11 P11 C111 103.01(12) y
O11 P11 C121 103.13(11) y
C111 P11 C121 105.45(12) y
O11 P11 NI1 106.92(7) y
C111 P11 NI1 116.97(9) y
C121 P11 NI1 119.32(10) y
O12 P12 C141 102.66(12) y
O12 P12 C131 101.51(13) y
C141 P12 C131 106.16(13) y
O12 P12 NI1 107.06(8) y
C141 P12 NI1 118.48(9) y
C131 P12 NI1 118.48(10) y
C12 O11 P11 111.77(16) y
C16 O12 P12 111.56(17) y
C12 C11 C16 115.0(3) y
C12 C11 NI1 122.7(2) y
C16 C11 NI1 122.3(2) y
C13 C12 C11 123.9(3) y
C13 C12 O11 119.5(2) y
C11 C12 O11 116.6(2) y
C12 C13 C14 118.1(3) y
C12 C13 H13 121.0 ?
C14 C13 H13 121.0 ?
C13 C14 C15 121.2(3) y
C13 C14 H14 119.4 ?
C15 C14 H14 119.4 ?
C16 C15 C14 117.8(3) y
C16 C15 H15 121.1 ?
C14 C15 H15 121.1 ?
C15 C16 O12 119.2(3) y
C15 C16 C11 124.0(3) y
O12 C16 C11 116.8(2) y
C116 C111 C112 119.6(3) y
C116 C111 P11 118.3(2) y
C112 C111 P11 122.1(2) y
C113 C112 C111 119.6(3) y
C113 C112 H112 120.2 ?
C111 C112 H112 120.2 ?
C114 C113 C112 120.8(3) y
C114 C113 H113 119.6 ?
C112 C113 H113 119.6 ?
C113 C114 C115 119.9(3) y
C113 C114 H114 120.0 ?
C115 C114 H114 120.0 ?
C114 C115 C116 119.9(3) y
C114 C115 H115 120.1 ?
C116 C115 H115 120.1 ?
C115 C116 C111 120.2(3) y
C115 C116 H116 119.9 ?
C111 C116 H116 119.9 ?
C126 C121 C122 120.5(3) y
C126 C121 P11 119.3(2) y
C122 C121 P11 120.2(2) y
C121 C122 C123 119.1(3) y
C121 C122 H122 120.4 ?
C123 C122 H122 120.4 ?
C124 C123 C122 120.3(3) y
C124 C123 H123 119.8 ?
C122 C123 H123 119.8 ?
C125 C124 C123 120.4(3) y
C125 C124 H124 119.8 ?
C123 C124 H124 119.8 ?
C124 C125 C126 119.8(3) y
C124 C125 H125 120.1 ?
C126 C125 H125 120.1 ?
C121 C126 C125 119.8(3) y
C121 C126 H126 120.1 ?
C125 C126 H126 120.1 ?
C136 C131 C132 119.9(3) y
C136 C131 P12 121.5(2) y
C132 C131 P12 118.5(3) y
C133 C132 C131 120.3(4) y
C133 C132 H132 119.9 ?
C131 C132 H132 119.9 ?
C134 C133 C132 120.4(4) y
C134 C133 H133 119.8 ?
C132 C133 H133 119.8 ?
C133 C134 C135 119.9(3) y
C133 C134 H134 120.1 ?
C135 C134 H134 120.1 ?
C134 C135 C136 120.1(4) y
C134 C135 H135 120.0 ?
C136 C135 H135 120.0 ?
C131 C136 C135 119.4(4) y
C131 C136 H136 120.3 ?
C135 C136 H136 120.3 ?
C146 C141 C142 120.0(3) y
C146 C141 P12 119.9(2) y
C142 C141 P12 120.1(2) y
C143 C142 C141 119.6(3) y
C143 C142 H142 120.2 ?
C141 C142 H142 120.2 ?
C144 C143 C142 120.5(4) y
C144 C143 H143 119.7 ?
C142 C143 H143 119.7 ?
C145 C144 C143 119.9(3) y
C145 C144 H144 120.0 ?
C143 C144 H144 120.0 ?
C144 C145 C146 120.4(3) y
C144 C145 H145 119.8 ?
C146 C145 H145 119.8 ?
C141 C146 C145 119.5(3) y
C141 C146 H146 120.2 ?
C145 C146 H146 120.2 ?
N11 C17 NI1 178.4(3) y
C27 NI2 C21 178.16(11) y
C27 NI2 P21 97.89(9) y
C21 NI2 P21 81.99(9) y
C27 NI2 P22 97.92(9) y
C21 NI2 P22 82.21(8) y
P21 NI2 P22 164.19(3) y
O21 P21 C211 102.91(12) y
O21 P21 C221 103.62(12) y
C211 P21 C221 105.99(13) y
O21 P21 NI2 107.35(7) y
C211 P21 NI2 116.27(9) y
C221 P21 NI2 118.84(10) y
O22 P22 C231 103.44(11) y
O22 P22 C241 104.27(11) y
C231 P22 C241 105.50(13) y
O22 P22 NI2 106.72(7) y
C231 P22 NI2 117.71(9) y
C241 P22 NI2 117.51(10) y
C22 O21 P21 111.17(17) y
C26 O22 P22 111.81(16) y
C22 C21 C26 115.1(2) y
C22 C21 NI2 122.5(2) y
C26 C21 NI2 122.4(2) y
C23 C22 C21 123.9(3) y
C23 C22 O21 119.4(2) y
C21 C22 O21 116.7(2) y
C22 C23 C24 118.0(3) y
C22 C23 H23 121.0 ?
C24 C23 H23 121.0 ?
C25 C24 C23 121.1(3) y
C25 C24 H24 119.4 ?
C23 C24 H24 119.4 ?
C26 C25 C24 118.1(3) y
C26 C25 H25 120.9 ?
C24 C25 H25 120.9 ?
C25 C26 O22 119.6(2) y
C25 C26 C21 123.7(3) y
O22 C26 C21 116.7(2) y
C226 C221 C222 119.2(3) y
C226 C221 P21 120.0(2) y
C222 C221 P21 120.8(2) y
C223 C222 C221 119.6(3) y
C223 C222 H222 120.2 ?
C221 C222 H222 120.2 ?
C224 C223 C222 120.6(3) y
C224 C223 H223 119.7 ?
C222 C223 H223 119.7 ?
C223 C224 C225 120.3(3) y
C223 C224 H224 119.9 ?
C225 C224 H224 119.9 ?
C224 C225 C226 119.5(3) y
C224 C225 H225 120.2 ?
C226 C225 H225 120.2 ?
C225 C226 C221 120.8(3) y
C225 C226 H226 119.6 ?
C221 C226 H226 119.6 ?
C212 C211 C216 119.1(3) y
C212 C211 P21 119.5(2) y
C216 C211 P21 120.9(2) y
C211 C212 C213 120.2(3) y
C211 C212 H212 119.9 ?
C213 C212 H212 119.9 ?
C214 C213 C212 120.6(3) y
C214 C213 H213 119.7 ?
C212 C213 H213 119.7 ?
C213 C214 C215 119.9(3) y
C213 C214 H214 120.0 ?
C215 C214 H214 120.0 ?
C216 C215 C214 119.8(3) y
C216 C215 H215 120.1 ?
C214 C215 H215 120.1 ?
C215 C216 C211 120.4(3) y
C215 C216 H216 119.8 ?
C211 C216 H216 119.8 ?
C236 C231 C232 119.7(3) y
C236 C231 P22 117.9(2) y
C232 C231 P22 122.2(2) y
C233 C232 C231 119.4(3) y
C233 C232 H232 120.3 ?
C231 C232 H232 120.3 ?
C234 C233 C232 121.0(3) y
C234 C233 H233 119.5 ?
C232 C233 H233 119.5 ?
C233 C234 C235 119.7(3) y
C233 C234 H234 120.1 ?
C235 C234 H234 120.1 ?
C234 C235 C236 120.1(3) y
C234 C235 H235 120.0 ?
C236 C235 H235 120.0 ?
C235 C236 C231 120.1(3) y
C235 C236 H236 120.0 ?
C231 C236 H236 120.0 ?
C242 C241 C246 120.3(3) y
C242 C241 P22 118.9(2) y
C246 C241 P22 120.8(2) y
C245 C246 C241 119.3(3) y
C245 C246 H246 120.3 ?
C241 C246 H246 120.3 ?
C244 C245 C246 120.4(3) y
C244 C245 H245 119.8 ?
C246 C245 H245 119.8 ?
C243 C244 C245 120.5(3) y
C243 C244 H244 119.8 ?
C245 C244 H244 119.8 ?
C244 C243 C242 120.0(3) y
C244 C243 H243 120.0 ?
C242 C243 H243 120.0 ?
C241 C242 C243 119.6(3) y
C241 C242 H242 120.2 ?
C243 C242 H242 120.2 ?
N21 C27 NI2 179.5(3) y

loop_
_geom_bond_atom_site_label_1
_geom_bond_atom_site_label_2
_geom_bond_distance
_geom_bond_publ_flag
Ni1 C17 1.877(3) y
Ni1 C11 1.891(3) y
Ni1 P11 2.1444(8) y
Ni1 P12 2.1455(8) y
P11 O11 1.6489(19) y
P11 C111 1.803(3) y
P11 C121 1.806(3) y
P12 O12 1.648(2) y
P12 C141 1.806(3) y
P12 C131 1.808(3) y
O11 C12 1.401(3) y
O12 C16 1.400(3) y
N11 C17 1.153(4) y
C11 C12 1.392(4) y
C11 C16 1.403(4) y
C12 C13 1.380(4) y
C13 C14 1.390(4) y
C13 H13 0.9500 ?
C14 C15 1.397(4) y
C14 H14 0.9500 ?
C15 C16 1.374(4) y
C15 H15 0.9500 ?
C111 C116 1.391(4) y
C111 C112 1.394(4) y
C112 C113 1.386(4) y
C112 H112 0.9500 ?
C113 C114 1.378(5) y
C113 H113 0.9500 ?
C114 C115 1.385(4) y
C114 H114 0.9500 ?
C115 C116 1.389(4) y
C115 H115 0.9500 ?
C116 H116 0.9500 ?
C121 C126 1.390(4) y
C121 C122 1.392(4) y
C122 C123 1.393(4) y
C122 H122 0.9500 ?
C123 C124 1.384(4) y
C123 H123 0.9500 ?
C124 C125 1.381(4) y
C124 H124 0.9500 ?
C125 C126 1.392(4) y
C125 H125 0.9500 ?
C126 H126 0.9500 ?
C131 C136 1.379(4) y
C131 C132 1.389(4) y
C132 C133 1.373(5) y
C132 H132 0.9500 ?
C133 C134 1.370(6) y
C133 H133 0.9500 ?
C134 C135 1.389(6) y
C134 H134 0.9500 ?
C135 C136 1.394(4) y
C135 H135 0.9500 ?
C136 H136 0.9500 ?
C141 C146 1.381(4) y
C141 C142 1.392(4) y
C142 C143 1.378(5) y
C142 H142 0.9500 ?
C143 C144 1.378(5) y
C143 H143 0.9500 ?
C144 C145 1.371(5) y
C144 H144 0.9500 ?
C145 C146 1.392(4) y
C145 H145 0.9500 ?
C146 H146 0.9500 ?
Ni2 C27 1.880(3) y
Ni2 C21 1.886(3) y
Ni2 P21 2.1388(8) y
Ni2 P22 2.1445(8) y
P21 O21 1.642(2) y
P21 C211 1.802(3) y
P21 C221 1.808(3) y
P22 O22 1.6501(19) y
P22 C231 1.799(3) y
P22 C241 1.803(3) y
O21 C22 1.410(3) y
O22 C26 1.398(3) y
N21 C27 1.153(4) y
C21 C22 1.397(4) y
C21 C26 1.402(4) y
C22 C23 1.374(4) y
C23 C24 1.399(4) y
C23 H23 0.9500 ?
C24 C25 1.388(4) y
C24 H24 0.9500 ?
C25 C26 1.378(4) y
C25 H25 0.9500 ?
C221 C226 1.382(4) y
C221 C222 1.389(4) y
C222 C223 1.388(4) y
C222 H222 0.9500 ?
C223 C224 1.365(5) y
C223 H223 0.9500 ?
C224 C225 1.379(5) y
C224 H224 0.9500 ?
C225 C226 1.381(4) y
C225 H225 0.9500 ?
C226 H226 0.9500 ?
C211 C212 1.383(4) y
C211 C216 1.387(4) y
C212 C213 1.385(4) y
C212 H212 0.9500 ?
C213 C214 1.365(5) y
C213 H213 0.9500 ?
C214 C215 1.385(4) y
C214 H214 0.9500 ?
C215 C216 1.384(4) y
C215 H215 0.9500 ?
C216 H216 0.9500 ?
C231 C236 1.390(4) y
C231 C232 1.391(4) y
C232 C233 1.388(4) y
C232 H232 0.9500 ?
C233 C234 1.374(5) y
C233 H233 0.9500 ?
C234 C235 1.385(4) y
C234 H234 0.9500 ?
C235 C236 1.388(4) y
C235 H235 0.9500 ?
C236 H236 0.9500 ?
C241 C242 1.394(4) y
C241 C246 1.394(4) y
C246 C245 1.388(4) y
C246 H246 0.9500 ?
C245 C244 1.384(4) y
C245 H245 0.9500 ?
C244 C243 1.377(4) y
C244 H244 0.9500 ?
C243 C242 1.394(4) y
C243 H243 0.9500 ?
C242 H242 0.9500 ?

loop_
_geom_torsion_atom_site_label_1
_geom_torsion_atom_site_label_2
_geom_torsion_atom_site_label_3
_geom_torsion_atom_site_label_4
_geom_torsion
_geom_torsion_publ_flag
C17 NI1 P11 O11 176.14(11) y
C11 NI1 P11 O11 -2.41(11) y
P12 NI1 P11 O11 -3.76(16) y
C17 NI1 P11 C111 -69.11(13) y
C11 NI1 P11 C111 112.35(13) y
P12 NI1 P11 C111 111.00(16) y
C17 NI1 P11 C121 59.83(13) y
C11 NI1 P11 C121 -118.71(13) y
P12 NI1 P11 C121 -120.06(15) y
C17 NI1 P12 O12 177.99(12) y
C11 NI1 P12 O12 -3.47(11) y
P11 NI1 P12 O12 -2.12(17) y
C17 NI1 P12 C141 -66.71(14) y
C11 NI1 P12 C141 111.83(13) y
P11 NI1 P12 C141 113.18(16) y
C17 NI1 P12 C131 64.17(14) y
C11 NI1 P12 C131 -117.29(14) y
P11 NI1 P12 C131 -115.94(16) y
C111 P11 O11 C12 -122.61(18) y
C121 P11 O11 C12 127.84(18) y
NI1 P11 O11 C12 1.22(18) y
C141 P12 O12 C16 -119.85(19) y
C131 P12 O12 C16 130.5(2) y
NI1 P12 O12 C16 5.6(2) y
P11 NI1 C11 C12 3.7(2) y
P12 NI1 C11 C12 -176.7(2) y
P11 NI1 C11 C16 -178.6(2) y
P12 NI1 C11 C16 1.0(2) y
C16 C11 C12 C13 -1.4(4) y
NI1 C11 C12 C13 176.5(2) y
C16 C11 C12 O11 178.2(2) y
NI1 C11 C12 O11 -4.0(3) y
P11 O11 C12 C13 -179.1(2) y
P11 O11 C12 C11 1.3(3) y
C11 C12 C13 C14 1.1(4) y
O11 C12 C13 C14 -178.4(2) y
C12 C13 C14 C15 0.1(4) y
C13 C14 C15 C16 -1.0(5) y
C14 C15 C16 O12 -179.2(3) y
C14 C15 C16 C11 0.7(5) y
P12 O12 C16 C15 174.5(2) y
P12 O12 C16 C11 -5.4(3) y
C12 C11 C16 C15 0.4(4) y
NI1 C11 C16 C15 -177.4(2) y
C12 C11 C16 O12 -179.7(2) y
NI1 C11 C16 O12 2.4(4) y
O11 P11 C111 C116 -165.6(2) y
C121 P11 C111 C116 -57.8(2) y
NI1 P11 C111 C116 77.5(2) y
O11 P11 C111 C112 17.8(3) y
C121 P11 C111 C112 125.6(2) y
NI1 P11 C111 C112 -99.1(2) y
C116 C111 C112 C113 -1.1(4) y
P11 C111 C112 C113 175.5(2) y
C111 C112 C113 C114 0.9(5) y
C112 C113 C114 C115 0.2(5) y
C113 C114 C115 C116 -1.0(5) y
C114 C115 C116 C111 0.8(5) y
C112 C111 C116 C115 0.2(4) y
P11 C111 C116 C115 -176.5(2) y
O11 P11 C121 C126 -110.1(2) y
C111 P11 C121 C126 142.1(2) y
NI1 P11 C121 C126 8.1(3) y
O11 P11 C121 C122 67.4(2) y
C111 P11 C121 C122 -40.3(3) y
NI1 P11 C121 C122 -174.33(19) y
C126 C121 C122 C123 1.2(4) y
P11 C121 C122 C123 -176.3(2) y
C121 C122 C123 C124 -0.8(4) y
C122 C123 C124 C125 0.3(5) y
C123 C124 C125 C126 -0.2(5) y
C122 C121 C126 C125 -1.2(4) y
P11 C121 C126 C125 176.3(2) y
C124 C125 C126 C121 0.7(4) y
O12 P12 C131 C136 138.3(3) y
C141 P12 C131 C136 31.3(3) y
NI1 P12 C131 C136 -104.9(3) y
O12 P12 C131 C132 -44.7(3) y
C141 P12 C131 C132 -151.7(2) y
NI1 P12 C131 C132 72.1(3) y
C136 C131 C132 C133 -0.5(5) y
P12 C131 C132 C133 -177.5(3) y
C131 C132 C133 C134 0.3(6) y
C132 C133 C134 C135 0.7(6) y
C133 C134 C135 C136 -1.3(6) y
C132 C131 C136 C135 -0.2(5) y
P12 C131 C136 C135 176.8(3) y
C134 C135 C136 C131 1.1(6) y
O12 P12 C141 C146 159.6(2) y
C131 P12 C141 C146 -94.2(3) y
NI1 P12 C141 C146 42.0(3) y
O12 P12 C141 C142 -19.5(3) y
C131 P12 C141 C142 86.6(3) y
NI1 P12 C141 C142 -137.2(2) y
C146 C141 C142 C143 0.3(5) y
P12 C141 C142 C143 179.5(3) y
C141 C142 C143 C144 -0.2(5) y
C142 C143 C144 C145 0.2(6) y
C143 C144 C145 C146 -0.4(6) y
C142 C141 C146 C145 -0.5(5) y
P12 C141 C146 C145 -179.7(2) y
C144 C145 C146 C141 0.6(5) y
C27 NI2 P21 O21 -173.30(11) y
C21 NI2 P21 O21 4.85(11) y
P22 NI2 P21 O21 6.66(16) y
C27 NI2 P21 C211 -58.76(13) y
C21 NI2 P21 C211 119.39(13) y
P22 NI2 P21 C211 121.19(15) y
C27 NI2 P21 C221 69.73(14) y
C21 NI2 P21 C221 -112.12(13) y
P22 NI2 P21 C221 -110.32(16) y
C27 NI2 P22 O22 -178.57(11) y
C21 NI2 P22 O22 3.28(10) y
P21 NI2 P22 O22 1.48(16) y
C27 NI2 P22 C231 -62.98(13) y
C21 NI2 P22 C231 118.87(13) y
P21 NI2 P22 C231 117.07(15) y
C27 NI2 P22 C241 64.90(13) y
C21 NI2 P22 C241 -113.25(13) y
P21 NI2 P22 C241 -115.06(15) y
C211 P21 O21 C22 -129.32(18) y
C221 P21 O21 C22 120.42(18) y
NI2 P21 O21 C22 -6.14(18) y
C231 P22 O22 C26 -129.47(17) y
C241 P22 O22 C26 120.38(18) y
NI2 P22 O22 C26 -4.65(17) y
P21 NI2 C21 C22 -3.2(2) y
P22 NI2 C21 C22 177.3(2) y
P21 NI2 C21 C26 177.8(2) y
P22 NI2 C21 C26 -1.7(2) y
C26 C21 C22 C23 -0.3(4) y
NI2 C21 C22 C23 -179.3(2) y
C26 C21 C22 O21 179.1(2) y
NI2 C21 C22 O21 0.1(3) y
P21 O21 C22 C23 -176.2(2) y
P21 O21 C22 C21 4.3(3) y
C21 C22 C23 C24 0.7(4) y
O21 C22 C23 C24 -178.7(2) y
C22 C23 C24 C25 -0.6(4) y
C23 C24 C25 C26 0.0(4) y
C24 C25 C26 O22 -179.9(2) y
C24 C25 C26 C21 0.4(4) y
P22 O22 C26 C25 -175.84(19) y
P22 O22 C26 C21 3.8(3) y
C22 C21 C26 C25 -0.3(4) y
NI2 C21 C26 C25 178.7(2) y
C22 C21 C26 O22 -179.9(2) y
NI2 C21 C26 O22 -0.9(3) y
O21 P21 C221 C226 -158.1(2) y
C211 P21 C221 C226 93.9(3) y
NI2 P21 C221 C226 -39.2(3) y
O21 P21 C221 C222 22.8(3) y
C211 P21 C221 C222 -85.2(3) y
NI2 P21 C221 C222 141.7(2) y
C226 C221 C222 C223 -0.3(5) y
P21 C221 C222 C223 178.9(3) y
C221 C222 C223 C224 -0.5(6) y
C222 C223 C224 C225 1.2(6) y
C223 C224 C225 C226 -1.1(6) y
C224 C225 C226 C221 0.4(5) y
C222 C221 C226 C225 0.3(5) y
P21 C221 C226 C225 -178.8(3) y
O21 P21 C211 C212 38.0(3) y
C221 P21 C211 C212 146.5(2) y
NI2 P21 C211 C212 -79.0(3) y
O21 P21 C211 C216 -150.1(2) y
C221 P21 C211 C216 -41.6(3) y
NI2 P21 C211 C216 92.9(2) y
C216 C211 C212 C213 1.2(5) y
P21 C211 C212 C213 173.2(3) y
C211 C212 C213 C214 -0.2(5) y
C212 C213 C214 C215 -0.8(5) y
C213 C214 C215 C216 0.8(5) y
C214 C215 C216 C211 0.1(5) y
C212 C211 C216 C215 -1.1(5) y
P21 C211 C216 C215 -173.0(2) y
O22 P22 C231 C236 -169.1(2) y
C241 P22 C231 C236 -59.9(2) y
NI2 P22 C231 C236 73.5(2) y
O22 P22 C231 C232 15.0(3) y
C241 P22 C231 C232 124.3(2) y
NI2 P22 C231 C232 -102.3(2) y
C236 C231 C232 C233 -0.4(5) y
P22 C231 C232 C233 175.4(2) y
C231 C232 C233 C234 -0.2(5) y
C232 C233 C234 C235 0.6(5) y
C233 C234 C235 C236 -0.5(5) y
C234 C235 C236 C231 -0.1(5) y
C232 C231 C236 C235 0.5(5) y
P22 C231 C236 C235 -175.4(2) y
O22 P22 C241 C242 -104.8(2) y
C231 P22 C241 C242 146.6(2) y
NI2 P22 C241 C242 13.1(3) y
O22 P22 C241 C246 74.5(2) y
C231 P22 C241 C246 -34.1(3) y
NI2 P22 C241 C246 -167.63(19) y
C242 C241 C246 C245 -0.9(4) y
P22 C241 C246 C245 179.8(2) y
C241 C246 C245 C244 0.6(4) y
C246 C245 C244 C243 0.6(5) y
C245 C244 C243 C242 -1.5(5) y
C246 C241 C242 C243 0.1(4) y
P22 C241 C242 C243 179.4(2) y
C244 C243 C242 C241 1.1(5) y
